data_2200577
loop_
_publ_author_name
'Ricard, David'
'Richard, Philippe'
'Boitrel, Bernard'

_publ_section_title
;(Methanol){\a-5,10,15:\b-20-tetrakis[2-(chloroacetamido)phenyl]porphyrin}zinc(II)
 chloroform solvate
;
_journal_issue 9
_journal_name_full 'Acta Crystallographica Section E'
_journal_page_first m404
_journal_page_last m406
_journal_paper_doi 10.1107/S1600536801012788
_journal_volume 57
_journal_year 2001
_chemical_formula_iupac '[Zn (C52 H36 Cl4 N8 O4) (C H4 O)], C H Cl3'
_chemical_formula_moiety 'C53 H40 Cl4 N8 O5 Zn, C H Cl3'
_chemical_formula_sum 'C54 H41 Cl7 N8 O5 Zn'
_chemical_formula_weight 1195.47
_space_group_IT_number 14
_symmetry_cell_setting monoclinic
_symmetry_space_group_name_Hall '-P 2yn'
_symmetry_space_group_name_H-M 'P 1 21/n 1'
_audit_creation_method 'WinGX routine CIF_UPDATE'
_cell_angle_alpha 90.00
_cell_angle_beta 105.009(2)
_cell_angle_gamma 90.00
_cell_formula_units_Z 4
_cell_length_a 13.078(6)
_cell_length_b 17.899(7)
_cell_length_c 22.79(9)
_cell_measurement_reflns_used 19872
_cell_measurement_temperature 110(2)
_cell_measurement_theta_max 27.5
_cell_measurement_theta_min 1.0
_cell_volume 5153(2)
_computing_cell_refinement 'DENZO-SMN (Otwinowski & Minor, 1997)'
_computing_data_collection 'KappaCCD Server Software (Nonius, 1997)'
_computing_data_reduction DENZO-SMN
_computing_molecular_graphics 'ORTEPIII (Burnett & Johnson, 1996)'
_computing_publication_material 'SHELXL97 and WinGX (Farrugia, 1999)'
_computing_structure_refinement 'SHELXL97 (Sheldrick, 1997)'
_computing_structure_solution 'SHELXS97 (Sheldrick, 1997)'
_diffrn_measured_fraction_theta_full .99
_diffrn_measured_fraction_theta_max .99
_diffrn_measurement_device KappaCCD
_diffrn_measurement_method '\f scans (\k = 0) + additional \w scans'
_diffrn_radiation_type MoK\a
_diffrn_radiation_wavelength .71073
_diffrn_reflns_av_R_equivalents .033
_diffrn_reflns_limit_h_max 16
_diffrn_reflns_limit_h_min -16
_diffrn_reflns_limit_k_max 23
_diffrn_reflns_limit_k_min -16
_diffrn_reflns_limit_l_max 29
_diffrn_reflns_limit_l_min -29
_diffrn_reflns_number 19872
_diffrn_reflns_theta_full 27.5
_diffrn_reflns_theta_max 27.5
_diffrn_reflns_theta_min 2.0
_diffrn_standards_decay_% none
_diffrn_standards_number 0
_exptl_absorpt_coefficient_mu .90
_exptl_absorpt_correction_type none
_exptl_crystal_colour red
_exptl_crystal_density_diffrn 1.541
_exptl_crystal_density_method 'not measured'
_exptl_crystal_description prism
_exptl_crystal_F_000 2440
_exptl_crystal_size_max .25
_exptl_crystal_size_mid .25
_exptl_crystal_size_min .25
_refine_diff_density_max 1.27
_refine_diff_density_min -1.62
_refine_ls_extinction_method none
_refine_ls_goodness_of_fit_ref 1.04
_refine_ls_hydrogen_treatment constr
_refine_ls_matrix_type full
_refine_ls_number_parameters 676
_refine_ls_number_reflns 11775
_refine_ls_number_restraints 0
_refine_ls_restrained_S_all 1.04
_refine_ls_R_factor_gt .069
_refine_ls_shift/su_max <0.001
_refine_ls_structure_factor_coef Fsqd
_refine_ls_weighting_details 'calc w = 1/[\s^2^(Fo^2^)+(0.0845P)^2^+10.6403P] where P = (Fo^2^+2Fc^2^)/3'
_refine_ls_weighting_scheme calc
_refine_ls_wR_factor_ref .187
_reflns_number_gt 7802
_reflns_number_total 11775
_reflns_threshold_expression I>2\s(I)
_cod_data_source_file ya6045.cif
_cod_data_source_block I
_cod_original_cell_volume 515E1(2)
_cod_original_sg_symbol_H-M 'P 21/n'
_cod_database_code 2200577
_cod_database_fobs_code 2200577

loop_
_symmetry_equiv_pos_as_xyz
'x, y, z'
'-x+1/2, y+1/2, -z+1/2'
'-x, -y, -z'
'x-1/2, -y-1/2, z-1/2'

loop_
_atom_site_label
_atom_site_fract_x
_atom_site_fract_y
_atom_site_fract_z
_atom_site_U_iso_or_equiv
_atom_site_adp_type
_atom_site_calc_flag
_atom_site_refinement_flags
_atom_site_occupancy
_atom_site_disorder_assembly
_atom_site_disorder_group
_atom_site_type_symbol
Zn .18059(4) .19459(3) .100060(19) .01684(13) Uani d . 1 . . Zn
Cl1 -.13369(10) -.02724(7) .00181(5) .0400(3) Uani d . 1 . . Cl
Cl2 -.04149(11) .11479(7) -.11408(5) .0401(3) Uani d . 1 . . Cl
Cl3 .42224(13) .38847(8) .16719(6) .0507(4) Uani d . 1 . . Cl
Cl4 .37591(14) -.08478(11) .00903(6) .0676(5) Uani d . 1 . . Cl
Cl5 .56419(19) .21015(12) .26300(11) .0952(8) Uani d . 1 . . Cl
Cl6 .6849(2) .33913(15) .30878(10) .1124(10) Uani d . 1 . . Cl
Cl7 .6965(2) .28012(14) .19549(12) .1072(9) Uani d . 1 . . Cl
O1 -.3337(3) -.0486(3) .10310(17) .0562(11) Uani d . 1 . . O
O2 -.1883(3) .27700(18) -.21841(13) .0363(8) Uani d . 1 . . O
O3 .6299(6) .4503(4) .0801(3) .135(3) Uani d . 1 . . O
O4 .3142(3) -.1403(3) .16143(18) .0551(11) Uani d . 1 . . O
O5 .2209(2) .27919(16) .16899(12) .0226(6) Uani d . 1 . . O
N1 .1751(3) .10855(18) .15861(14) .0182(7) Uani d . 1 . . N
N2 .0178(3) .20617(18) .08284(14) .0176(7) Uani d . 1 . . N
N3 .1756(3) .25910(19) .02443(14) .0198(7) Uani d . 1 . . N
N4 .3322(3) .16170(19) .10029(14) .0199(7) Uani d . 1 . . N
N5 -.1742(3) .0121(2) .12119(16) .0273(8) Uani d . 1 . . N
N6 -.1173(3) .2688(2) -.11627(15) .0246(8) Uani d . 1 . . N
N7 .4979(4) .3648(2) .05881(19) .0426(11) Uani d . 1 . . N
N8 .4426(3) -.0679(2) .14126(16) .0311(9) Uani d . 1 . . N
C1 .2593(3) .0649(2) .18932(16) .0179(8) Uani d . 1 . . C
C2 .2239(3) .0163(2) .23098(17) .0197(8) Uani d . 1 . . C
C3 .1207(3) .0315(2) .22560(17) .0192(8) Uani d . 1 . . C
C4 .0905(3) .0897(2) .18043(16) .0174(8) Uani d . 1 . . C
C5 -.0113(3) .1214(2) .16199(17) .0181(8) Uani d . 1 . . C
C6 -.0447(3) .1746(2) .11593(17) .0198(8) Uani d . 1 . . C
C7 -.1498(3) .2066(3) .09787(18) .0252(9) Uani d . 1 . . C
C8 -.1491(3) .2575(2) .05373(18) .0248(9) Uani d . 1 . . C
C9 -.0444(3) .2573(2) .04498(17) .0195(8) Uani d . 1 . . C
C10 -.0094(3) .3032(2) .00349(16) .0206(8) Uani d . 1 . . C
C11 .0915(3) .3021(2) -.00659(17) .0190(8) Uani d . 1 . . C
C12 .1239(4) .3458(3) -.05169(19) .0264(9) Uani d . 1 . . C
C13 .2258(4) .3297(3) -.04753(18) .0271(10) Uani d . 1 . . C
C14 .2588(3) .2749(2) .00032(18) .0223(9) Uani d . 1 . . C
C15 .3611(3) .2444(2) .01932(18) .0226(9) Uani d . 1 . . C
C16 .3942(3) .1930(2) .06679(18) .0224(9) Uani d . 1 . . C
C17 .5004(3) .1628(3) .0870(2) .0277(10) Uani d . 1 . . C
C18 .5006(4) .1141(3) .13163(19) .0282(10) Uani d . 1 . . C
C19 .3949(3) .1126(2) .13985(17) .0215(9) Uani d . 1 . . C
C20 .3618(3) .0678(2) .18214(17) .0198(8) Uani d . 1 . . C
C21 -.0871(3) .0995(2) .19834(18) .0207(8) Uani d . 1 . . C
C22 -.0766(4) .1313(3) .25513(19) .0267(9) Uani d . 1 . . C
C23 -.1439(4) .1132(3) .2909(2) .0310(10) Uani d . 1 . . C
C24 -.2241(4) .0622(3) .2700(2) .0321(11) Uani d . 1 . . C
C25 -.2371(3) .0289(3) .2139(2) .0288(10) Uani d . 1 . . C
C26 -.1678(3) .0473(2) .17767(18) .0235(9) Uani d . 1 . . C
C27 -.2514(4) -.0336(3) .0896(2) .0414(13) Uani d . 1 . . C
C28 -.2300(5) -.0704(3) .0335(2) .0460(14) Uani d . 1 . . C
C29 -.0872(3) .3568(2) -.03416(18) .0214(8) Uani d . 1 . . C
C30 -.1074(4) .4249(3) -.0110(2) .0298(10) Uani d . 1 . . C
C31 -.1747(4) .4768(3) -.0462(2) .0346(11) Uani d . 1 . . C
C32 -.2231(4) .4596(3) -.1066(2) .0291(10) Uani d . 1 . . C
C33 -.2057(3) .3920(2) -.13123(19) .0238(9) Uani d . 1 . . C
C34 -.1385(3) .3400(2) -.09497(17) .0203(8) Uani d . 1 . . C
C35 -.1417(4) .2421(2) -.17327(19) .0277(10) Uani d . 1 . . C
C36 -.1056(4) .1631(3) -.18201(19) .0331(11) Uani d . 1 . . C
C37 .4386(3) .2695(3) -.01499(19) .0264(9) Uani d . 1 . . C
C38 .4413(4) .2340(3) -.0687(2) .0324(10) Uani d . 1 . . C
C39 .5086(4) .2594(3) -.1028(2) .0397(13) Uani d . 1 . . C
C40 .5739(4) .3187(3) -.0823(2) .0431(13) Uani d . 1 . . C
C41 .5750(4) .3558(3) -.0295(2) .0410(12) Uani d . 1 . . C
C42 .5056(4) .3304(3) .0046(2) .0333(11) Uani d . 1 . . C
C43 .5547(6) .4195(4) .0916(3) .077(2) Uani d . 1 . . C
C44 .5208(7) .4452(4) .1480(3) .083(3) Uani d . 1 . . C
C45 .4425(3) .0193(2) .22421(18) .0223(9) Uani d . 1 . . C
C46 .4768(3) .0357(2) .28542(19) .0255(9) Uani d . 1 . . C
C47 .5477(4) -.0098(3) .3253(2) .0284(10) Uani d . 1 . . C
C48 .5872(4) -.0731(3) .3047(2) .0286(10) Uani d . 1 . . C
C49 .5540(4) -.0913(3) .2432(2) .0304(10) Uani d . 1 . . C
C50 .4818(3) -.0459(2) .20367(18) .0238(9) Uani d . 1 . . C
C51 .3562(4) -.1117(3) .1252(2) .0393(12) Uani d . 1 . . C
C52 .3084(5) -.1264(4) .0585(2) .0539(16) Uani d . 1 . . C
C53 .1425(4) .3309(3) .1765(2) .0404(13) Uani d . 1 . . C
C54 .6770(7) .2590(4) .2656(5) .092(3) Uani d . 1 . . C
H5O .2554 .2580 .2049 .027 Uiso d R 1 . . H
H5N -.1232 .0240 .1025 .033 Uiso d R 1 . . H
H6N -.0605 .2393 -.0919 .029 Uiso d R 1 . . H
H7N .4416 .3436 .0737 .051 Uiso d R 1 . . H
H8N .4734 -.0454 .1154 .037 Uiso d R 1 . . H
H2 .2648 -.0189 .2567 .024 Uiso calc R 1 . . H
H3 .0773 .0088 .2469 .023 Uiso calc R 1 . . H
H7 -.2067 .1946 .1135 .030 Uiso calc R 1 . . H
H8 -.2058 .2868 .0331 .030 Uiso calc R 1 . . H
H12 .0818 .3792 -.0788 .032 Uiso calc R 1 . . H
H13 .2674 .3499 -.0710 .033 Uiso calc R 1 . . H
H17 .5577 .1750 .0718 .033 Uiso calc R 1 . . H
H18 .5583 .0864 .1533 .034 Uiso calc R 1 . . H
H22 -.0228 .1658 .2696 .032 Uiso calc R 1 . . H
H23 -.1350 .1353 .3288 .037 Uiso calc R 1 . . H
H24 -.2697 .0503 .2938 .039 Uiso calc R 1 . . H
H25 -.2912 -.0055 .2000 .035 Uiso calc R 1 . . H
H28A -.2962 -.0725 .0022 .055 Uiso calc R 1 . . H
H28B -.2078 -.1215 .0438 .055 Uiso calc R 1 . . H
H30 -.0750 .4361 .0294 .036 Uiso calc R 1 . . H
H31 -.1874 .5224 -.0298 .041 Uiso calc R 1 . . H
H32 -.2680 .4943 -.1307 .035 Uiso calc R 1 . . H
H33 -.2384 .3811 -.1716 .029 Uiso calc R 1 . . H
H36A -.0574 .1653 -.2080 .040 Uiso calc R 1 . . H
H36B -.1668 .1342 -.2032 .040 Uiso calc R 1 . . H
H38 .3979 .1929 -.0820 .039 Uiso calc R 1 . . H
H39 .5092 .2361 -.1392 .048 Uiso calc R 1 . . H
H40 .6194 .3346 -.1052 .052 Uiso calc R 1 . . H
H41 .6199 .3962 -.0165 .049 Uiso calc R 1 . . H
H44A .4941 .4959 .1413 .100 Uiso calc R 1 . . H
H44B .5828 .4462 .1823 .100 Uiso calc R 1 . . H
H46 .4516 .0785 .3002 .031 Uiso calc R 1 . . H
H47 .5689 .0023 .3664 .034 Uiso calc R 1 . . H
H48 .6354 -.1033 .3315 .034 Uiso calc R 1 . . H
H49 .5803 -.1338 .2287 .036 Uiso calc R 1 . . H
H52A .2360 -.1083 .0479 .065 Uiso calc R 1 . . H
H52B .3061 -.1799 .0519 .065 Uiso calc R 1 . . H
H53A .1492 .3585 .2121 .048 Uiso d R 1 . . H
H53B .0779 .3022 .1743 .048 Uiso d R 1 . . H
H53C .1295 .3645 .1421 .048 Uiso d R 1 . . H
H54 .7362 .2271 .2863 .110 Uiso calc R 1 . . H

loop_
_atom_site_aniso_label
_atom_site_aniso_U_11
_atom_site_aniso_U_22
_atom_site_aniso_U_33
_atom_site_aniso_U_12
_atom_site_aniso_U_13
_atom_site_aniso_U_23
Zn .0146(2) .0212(2) .0141(2) .00009(19) .00265(16) .00104(18)
Cl1 .0427(7) .0485(8) .0281(6) .0024(6) .0078(5) -.0058(5)
Cl2 .0504(8) .0312(6) .0332(6) .0109(5) .0011(5) -.0038(5)
Cl3 .0693(10) .0421(8) .0432(7) -.0021(7) .0192(7) -.0106(6)
Cl4 .0629(10) .1104(14) .0281(7) .0351(10) .0094(6) -.0021(7)
Cl5 .1065(17) .0740(13) .1310(18) -.0452(12) .0775(15) -.0468(12)
Cl6 .145(2) .1125(18) .0733(13) -.0725(17) .0163(14) -.0197(13)
Cl7 .1147(19) .1098(17) .1280(19) -.0586(15) .0870(16) -.0549(15)
O1 .046(2) .080(3) .043(2) -.034(2) .0122(18) -.012(2)
O2 .051(2) .0320(18) .0181(15) -.0016(16) -.0054(14) -.0002(14)
O3 .141(6) .168(7) .113(5) -.122(6) .067(4) -.068(5)
O4 .041(2) .078(3) .047(2) -.020(2) .0123(18) -.018(2)
O5 .0256(16) .0222(15) .0173(13) .0020(12) .0005(12) .0022(11)
N1 .0174(17) .0210(17) .0157(15) .0000(14) .0032(13) -.0015(13)
N2 .0167(17) .0200(18) .0154(15) -.0004(13) .0030(13) .0013(13)
N3 .0195(18) .0235(18) .0151(15) .0004(14) .0021(13) .0015(13)
N4 .0186(18) .0227(18) .0181(16) -.0005(14) .0041(13) .0030(14)
N5 .0229(19) .035(2) .0241(18) -.0070(16) .0065(15) -.0034(16)
N6 .029(2) .0219(19) .0190(17) .0051(15) .0000(14) .0011(14)
N7 .044(3) .046(3) .040(2) -.021(2) .015(2) -.007(2)
N8 .036(2) .033(2) .0249(18) .0086(18) .0085(16) .0010(16)
C1 .016(2) .021(2) .0152(17) .0016(16) .0019(15) -.0025(15)
C2 .023(2) .018(2) .0177(18) .0028(16) .0048(16) -.0010(16)
C3 .022(2) .017(2) .0190(19) -.0045(16) .0061(16) -.0003(15)
C4 .019(2) .017(2) .0154(17) -.0045(15) .0029(15) -.0018(15)
C5 .0159(19) .023(2) .0163(18) -.0006(16) .0050(15) -.0020(16)
C6 .017(2) .027(2) .0152(18) -.0001(16) .0035(15) -.0036(16)
C7 .016(2) .037(3) .022(2) .0029(18) .0036(16) .0043(18)
C8 .021(2) .031(2) .020(2) .0051(18) .0027(17) -.0002(17)
C9 .016(2) .026(2) .0152(18) .0014(16) .0007(15) -.0023(16)
C10 .022(2) .024(2) .0119(17) -.0009(17) -.0017(15) -.0050(16)
C11 .018(2) .020(2) .0159(17) .0011(16) -.0005(15) .0016(16)
C12 .027(2) .031(2) .022(2) .0024(19) .0070(17) .0068(18)
C13 .028(2) .035(2) .019(2) -.0019(19) .0068(17) .0087(18)
C14 .022(2) .026(2) .0199(19) -.0018(17) .0063(16) .0044(17)
C15 .022(2) .026(2) .0199(19) -.0016(17) .0058(16) .0002(17)
C16 .019(2) .029(2) .0193(19) -.0036(18) .0063(16) -.0001(17)
C17 .019(2) .035(3) .030(2) .0041(19) .0096(18) .0060(19)
C18 .021(2) .036(3) .028(2) .0092(19) .0067(18) .0081(19)
C19 .018(2) .029(2) .0166(18) .0012(17) .0035(15) .0015(17)
C20 .019(2) .022(2) .0185(18) .0030(16) .0055(16) .0006(16)
C21 .015(2) .026(2) .0208(19) .0020(16) .0037(16) .0033(16)
C22 .026(2) .032(2) .024(2) -.0025(19) .0100(18) -.0006(18)
C23 .031(3) .040(3) .025(2) .003(2) .0141(19) -.003(2)
C24 .025(2) .044(3) .031(2) .003(2) .0144(19) .006(2)
C25 .017(2) .037(3) .032(2) -.0007(19) .0063(18) .007(2)
C26 .019(2) .027(2) .024(2) .0021(17) .0046(17) .0050(17)
C27 .041(3) .051(3) .029(2) -.017(3) .004(2) -.002(2)
C28 .051(3) .048(3) .035(3) -.016(3) .004(2) -.013(2)
C29 .019(2) .025(2) .0197(19) .0016(17) .0048(16) .0044(17)
C30 .034(3) .028(2) .023(2) .002(2) .0012(19) -.0047(18)
C31 .041(3) .025(2) .035(3) .009(2) .005(2) -.003(2)
C32 .027(2) .029(2) .031(2) .0056(19) .0062(19) .0096(19)
C33 .020(2) .026(2) .023(2) -.0042(17) .0013(16) .0018(17)
C34 .021(2) .022(2) .0168(18) -.0018(17) .0037(16) -.0002(16)
C35 .030(2) .027(2) .025(2) -.0056(19) .0049(18) -.0041(18)
C36 .041(3) .033(3) .022(2) .003(2) .003(2) -.0012(19)
C37 .020(2) .034(3) .026(2) .0017(19) .0081(17) .0092(19)
C38 .034(3) .036(3) .028(2) .005(2) .010(2) .007(2)
C39 .045(3) .047(3) .033(3) .012(3) .022(2) .012(2)
C40 .028(3) .057(4) .049(3) .004(2) .018(2) .024(3)
C41 .024(3) .054(3) .046(3) -.006(2) .011(2) .012(3)
C42 .023(2) .037(3) .038(3) -.004(2) .006(2) .011(2)
C43 .081(5) .087(5) .071(5) -.056(5) .031(4) -.021(4)
C44 .117(7) .072(5) .067(4) -.054(5) .036(4) -.037(4)
C45 .015(2) .030(2) .024(2) .0027(17) .0082(16) .0053(17)
C46 .024(2) .028(2) .025(2) .0033(18) .0059(17) .0010(18)
C47 .028(2) .032(2) .024(2) -.0014(19) .0033(18) .0045(19)
C48 .024(2) .030(2) .029(2) .0043(19) .0013(18) .0102(19)
C49 .024(2) .030(3) .035(2) .0058(19) .0053(19) .005(2)
C50 .021(2) .026(2) .023(2) .0030(18) .0040(17) .0035(17)
C51 .035(3) .046(3) .034(3) .008(2) .003(2) -.008(2)
C52 .053(4) .064(4) .038(3) .015(3) -.001(3) -.011(3)
C53 .042(3) .033(3) .039(3) .007(2) -.003(2) -.016(2)
C54 .068(5) .053(4) .168(9) .017(4) .055(6) .020(5)

loop_
_atom_type_symbol
_atom_type_description
_atom_type_scat_dispersion_real
_atom_type_scat_dispersion_imag
_atom_type_scat_source
C C .0033 .0016 'International Tables Vol C Tables 4.2.6.8 and 6.1.1.4'
H H 0 0 'International Tables Vol C Tables 4.2.6.8 and 6.1.1.4'
Cl Cl .1484 .1585 'International Tables Vol C Tables 4.2.6.8 and 6.1.1.4'
N N .0061 .0033 'International Tables Vol C Tables 4.2.6.8 and 6.1.1.4'
O O .0106 .006 'International Tables Vol C Tables 4.2.6.8 and 6.1.1.4'
Zn Zn .2839 1.4301 'International Tables Vol C Tables 4.2.6.8 and 6.1.1.4'

loop_
_geom_angle_atom_site_label_1
_geom_angle_atom_site_label_2
_geom_angle_atom_site_label_3
_geom_angle
_geom_angle_publ_flag
N1 Zn N2 89.48(13) yes
N1 Zn N3 164.92(13) yes
N1 Zn N4 88.84(14) yes
N3 Zn N2 88.68(13) yes
N3 Zn N4 89.11(14) yes
N4 Zn N2 165.12(13) yes
N1 Zn O5 95.6(3) yes
N3 Zn O5 99.5(3) yes
N4 Zn O5 98.35(13) yes
N2 Zn O5 96.52(12) yes
C53 O5 Zn 119.9(3) ?
C4 N1 C1 106.8(3) ?
C4 N1 Zn 126.2(3) ?
C1 N1 Zn 126.6(3) ?
C6 N2 C9 106.3(4) ?
C6 N2 Zn 125.8(3) ?
C9 N2 Zn 126.8(3) ?
C14 N3 C11 106.9(3) ?
C14 N3 Zn 126.5(3) ?
C11 N3 Zn 126.2(3) ?
C16 N4 C19 106.8(4) ?
C16 N4 Zn 126.1(3) ?
C19 N4 Zn 126.5(3) ?
C27 N5 C26 127.8(4) ?
C35 N6 C34 129.3(4) ?
C43 N7 C42 131.1(5) ?
C51 N8 C50 119.2(4) ?
N1 C1 C20 125.7(4) ?
N1 C1 C2 108.8(3) ?
C20 C1 C2 125.5(4) ?
C3 C2 C1 107.6(3) ?
C2 C3 C4 106.9(4) ?
N1 C4 C5 125.7(4) ?
N1 C4 C3 109.9(4) ?
C5 C4 C3 124.5(4) ?
C6 C5 C4 125.8(4) ?
C6 C5 C21 118.1(4) ?
C4 C5 C21 116.0(4) ?
N2 C6 C5 125.4(4) ?
N2 C6 C7 109.8(4) ?
C5 C6 C7 124.8(4) ?
C8 C7 C6 106.8(4) ?
C7 C8 C9 106.9(4) ?
N2 C9 C10 124.4(4) ?
N2 C9 C8 110.3(4) ?
C10 C9 C8 125.3(4) ?
C11 C10 C9 125.8(4) ?
C11 C10 C29 116.5(4) ?
C9 C10 C29 117.7(4) ?
N3 C11 C10 125.9(4) ?
N3 C11 C12 109.1(4) ?
C10 C11 C12 125.0(4) ?
C13 C12 C11 107.6(4) ?
C12 C13 C14 107.2(4) ?
N3 C14 C15 126.0(4) ?
N3 C14 C13 109.2(4) ?
C15 C14 C13 124.7(4) ?
C16 C15 C14 124.9(4) ?
C16 C15 C37 119.0(4) ?
C14 C15 C37 116.1(4) ?
N4 C16 C15 126.1(4) ?
N4 C16 C17 109.1(4) ?
C15 C16 C17 124.7(4) ?
C18 C17 C16 107.3(4) ?
C17 C18 C19 107.3(4) ?
N4 C19 C20 125.4(4) ?
N4 C19 C18 109.5(4) ?
C20 C19 C18 125.2(4) ?
C1 C20 C19 125.4(4) ?
C1 C20 C45 116.2(4) ?
C19 C20 C45 118.4(4) ?
C22 C21 C26 118.2(4) ?
C22 C21 C5 119.2(4) ?
C26 C21 C5 122.6(4) ?
C23 C22 C21 121.9(4) ?
C24 C23 C22 119.7(4) ?
C23 C24 C25 120.4(4) ?
C24 C25 C26 119.8(5) ?
C21 C26 C25 120.1(4) ?
C21 C26 N5 117.8(4) ?
C25 C26 N5 122.1(4) ?
O1 C27 N5 125.6(5) ?
O1 C27 C28 118.7(5) ?
N5 C27 C28 115.7(5) ?
C27 C28 Cl1 117.0(4) ?
C30 C29 C34 118.4(4) ?
C30 C29 C10 121.0(4) ?
C34 C29 C10 120.5(4) ?
C29 C30 C31 121.8(4) ?
C30 C31 C32 118.9(4) ?
C33 C32 C31 121.1(4) ?
C32 C33 C34 119.3(4) ?
C33 C34 C29 120.5(4) ?
C33 C34 N6 123.1(4) ?
C29 C34 N6 116.4(4) ?
O2 C35 N6 125.0(4) ?
O2 C35 C36 118.0(4) ?
N6 C35 C36 117.0(4) ?
C35 C36 Cl2 115.5(3) ?
C38 C37 C42 118.8(4) ?
C38 C37 C15 119.8(4) ?
C42 C37 C15 121.3(4) ?
C37 C38 C39 120.4(5) ?
C40 C39 C38 119.5(5) ?
C39 C40 C41 122.6(5) ?
C40 C41 C42 117.8(5) ?
C37 C42 N7 116.1(4) ?
C37 C42 C41 120.8(5) ?
N7 C42 C41 123.0(5) ?
O3 C43 N7 125.2(7) ?
O3 C43 C44 118.1(6) ?
N7 C43 C44 116.7(6) ?
C43 C44 Cl3 114.8(4) ?
C46 C45 C50 117.5(4) ?
C46 C45 C20 120.8(4) ?
C50 C45 C20 121.6(4) ?
C45 C46 C47 121.7(4) ?
C48 C47 C46 120.4(4) ?
C47 C48 C49 119.3(4) ?
C50 C49 C48 119.9(4) ?
C49 C50 C45 121.2(4) ?
C49 C50 N8 119.4(4) ?
C45 C50 N8 119.4(4) ?
O4 C51 N8 123.8(5) ?
O4 C51 C52 117.9(5) ?
N8 C51 C52 118.3(5) ?
C51 C52 Cl4 115.2(5) ?
Cl5 C54 Cl7 114.5(6) ?
Cl5 C54 Cl6 111.7(5) ?
Cl7 C54 Cl6 110.2(5) ?

loop_
_geom_bond_atom_site_label_1
_geom_bond_atom_site_label_2
_geom_bond_site_symmetry_2
_geom_bond_distance
_geom_bond_publ_flag
Zn N1 . 2.051(5) yes
Zn N2 . 2.072(3) yes
Zn N3 . 2.062(7) yes
Zn N4 . 2.067(4) yes
Zn O5 . 2.147(5) yes
Cl1 C28 . 1.781(6) ?
Cl2 C36 . 1.782(7) ?
Cl3 C44 . 1.782(7) ?
Cl4 C52 . 1.767(8) ?
Cl5 C54 . 1.703(8) ?
Cl6 C54 . 1.727(9) ?
Cl7 C54 . 1.724(12) ?
O1 C27 . 1.223(6) ?
O2 C35 . 1.223(6) ?
O3 C43 . 1.214(8) ?
O4 C51 . 1.217(7) ?
O5 C53 . 1.425(6) ?
N1 C1 . 1.384(5) ?
N1 C4 . 1.367(5) ?
N2 C6 . 1.370(6) ?
N2 C9 . 1.371(5) ?
N3 C11 . 1.378(5) ?
N3 C14 . 1.370(5) ?
N4 C16 . 1.369(6) ?
N4 C19 . 1.369(6) ?
N5 C26 . 1.416(7) ?
N5 C27 . 1.353(6) ?
N6 C34 . 1.416(5) ?
N6 C35 . 1.343(7) ?
N7 C42 . 1.406(8) ?
N7 C43 . 1.335(8) ?
N8 C50 . 1.437(7) ?
N8 C51 . 1.346(7) ?
C1 C2 . 1.449(6) ?
C1 C20 . 1.392(6) ?
C2 C3 . 1.351(6) ?
C3 C4 . 1.445(6) ?
C4 C5 . 1.408(6) ?
C5 C6 . 1.399(6) ?
C5 C21 . 1.500(6) ?
C6 C7 . 1.447(6) ?
C7 C8 . 1.359(7) ?
C8 C9 . 1.434(6) ?
C9 C10 . 1.416(6) ?
C10 C11 . 1.396(6) ?
C10 C29 . 1.496(6) ?
C11 C12 . 1.440(7) ?
C12 C13 . 1.343(6) ?
C13 C14 . 1.446(7) ?
C14 C15 . 1.406(6) ?
C15 C16 . 1.401(7) ?
C15 C37 . 1.500(6) ?
C16 C17 . 1.449(6) ?
C17 C18 . 1.339(7) ?
C18 C19 . 1.443(6) ?
C19 C20 . 1.406(6) ?
C20 C45 . 1.504(6) ?
C21 C22 . 1.388(7) ?
C21 C26 . 1.396(6) ?
C22 C23 . 1.383(6) ?
C23 C24 . 1.379(7) ?
C24 C25 . 1.380(8) ?
C25 C26 . 1.414(6) ?
C27 C28 . 1.528(9) ?
C29 C30 . 1.381(6) ?
C29 C34 . 1.407(7) ?
C30 C31 . 1.384(7) ?
C31 C32 . 1.393(8) ?
C32 C33 . 1.378(6) ?
C33 C34 . 1.395(6) ?
C35 C36 . 1.520(7) ?
C37 C38 . 1.389(8) ?
C37 C42 . 1.398(7) ?
C38 C39 . 1.393(7) ?
C39 C40 . 1.367(8) ?
C40 C41 . 1.372(9) ?
C41 C42 . 1.414(7) ?
C43 C44 . 1.534(11) ?
C45 C46 . 1.382(8) ?
C45 C50 . 1.403(6) ?
C46 C47 . 1.385(6) ?
C47 C48 . 1.376(7) ?
C48 C49 . 1.394(8) ?
C49 C50 . 1.387(6) ?
C51 C52 . 1.509(9) ?
